data_2002583
loop_
_publ_author_name
'Harneit, O'
'Mueller-Buschbaum, Hk'

_publ_section_title 'Zur Kristallstruktur von Cu3 Nb Ta O8'
_journal_name_full
;
Zeitschrift fuer Anorganische und Allgemeine Chemie
;
_journal_page_first 60
_journal_page_last 62
_journal_paper_doi 10.1002/zaac.19926130110
_journal_volume 613
_journal_year 1992
_chemical_formula_structural 'Cu3 (Nb Ta O8)'
_chemical_formula_sum 'Cu3 Nb O8 Ta'
_chemical_name_systematic 'Tricopper niobotantalate'
_space_group_IT_number 2
_symmetry_cell_setting triclinic
_symmetry_Int_Tables_number 2
_symmetry_space_group_name_Hall '-P 1'
_symmetry_space_group_name_H-M 'P -1'
_cell_angle_alpha 72.85(7)
_cell_angle_beta 83.39(5)
_cell_angle_gamma 65.77(3)
_cell_formula_units_Z 1
_cell_length_a 5.179(5)
_cell_length_b 5.474(6)
_cell_length_c 6.003(5)
_cell_volume 148.3
_refine_ls_R_factor_all 0.043
_cod_database_code 2002583

loop_
_symmetry_equiv_pos_as_xyz
x,y,z
-x,-y,-z

loop_
_atom_site_label
_atom_site_type_symbol
_atom_site_symmetry_multiplicity
_atom_site_Wyckoff_symbol
_atom_site_fract_x
_atom_site_fract_y
_atom_site_fract_z
_atom_site_occupancy
_atom_site_attached_hydrogens
_atom_site_calc_flag
Cu1 Cu2+ 1 a 0. 0. 0. 1. 0 d
Cu2 Cu2+ 2 i 0.4593(2) 0.0752(2) 0.2352(1) 1. 0 d
Ta1 Ta5+ 2 i 0.2233(1) 0.5376(1) 0.6507(1) 0.5 0 d
Nb1 Nb5+ 2 i 0.2233(1) 0.5376(1) 0.6507(1) 0.5 0 d
O1 O2- 2 i 0.238(1) 0.202(1) 0.900(1) 1. 0 d
O2 O2- 2 i 0.261(1) 0.743(1) 0.831(1) 1. 0 d
O3 O2- 2 i 0.357(1) 0.738(1) 0.364(1) 1. 0 d
O4 O2- 2 i 0.173(1) 0.308(1) 0.405(1) 1. 0 d

loop_
_atom_type_symbol
_atom_type_oxidation_number
Cu2+ 2.000
Ta5+ 5.000
Nb5+ 5.000
O2- -2.000
